data_1573986
loop_
_publ_author_name
'Sun, Wanqi'
'Jin, Yujie'
'Wang, Yongtao'
'Wen, Zeyu'
'Sun, Jizeng'
'Yao, Jia'
'Duttwyler, Simon'
'Li, Haoran'

_publ_section_title
;
 Oxidation-induced nucleophilic substitution at the electron-rich B(12)
 vertex in [CB<sub>11</sub>H<sub>12</sub>]<sup>-</sup> under catalyst-free
 conditions.
;
_journal_issue 14
_journal_name_full 'Chemical science'
_journal_page_first 5942
_journal_page_last 5947
_journal_paper_doi 10.1039/d5sc00234f
_journal_volume 16
_journal_year 2025
_chemical_formula_moiety 'C11 H29 B11 N O3, C10 H20 N O3, C3 H6 O'
_chemical_formula_sum 'C24 H55 B11 N2 O7'
_chemical_formula_weight 602.61
_space_group_crystal_system triclinic
_space_group_IT_number 2
_space_group_name_Hall '-P 1'
_space_group_name_H-M_alt 'P -1'
_atom_sites_solution_hydrogens geom
_atom_sites_solution_primary dual
_audit_creation_date 2024-01-07
_audit_creation_method
;
Olex2 1.5
(compiled 2022.04.07 svn.rca3783a0 for OlexSys, GUI svn.r6498)
;
_audit_update_record
;
2024-12-03 deposited with the CCDC.	2025-02-25 downloaded from the CCDC.
;
_cell_angle_alpha 93.391(4)
_cell_angle_beta 94.642(4)
_cell_angle_gamma 91.388(4)
_cell_formula_units_Z 2
_cell_length_a 10.4232(6)
_cell_length_b 11.4832(8)
_cell_length_c 14.7581(9)
_cell_measurement_reflns_used 2303
_cell_measurement_temperature 170.00
_cell_measurement_theta_max 41.087
_cell_measurement_theta_min 2.619
_cell_volume 1756.80(19)
_computing_cell_refinement 'SAINT V8.40B (?, 2016)'
_computing_data_collection 'Bruker Instrument Service vV6.2.14'
_computing_data_reduction 'SAINT V8.40B (?, 2016)'
_computing_molecular_graphics 'Olex2 1.5 (Dolomanov et al., 2009)'
_computing_publication_material 'Olex2 1.5 (Dolomanov et al., 2009)'
_computing_structure_refinement 'SHELXL 2019/2 (Sheldrick, 2015)'
_computing_structure_solution 'SHELXT 2018/2 (Sheldrick, 2018)'
_diffrn_ambient_temperature 170.00
_diffrn_measured_fraction_theta_full 0.994
_diffrn_measured_fraction_theta_max 0.986
_diffrn_measurement_device_type 'zju Bruker D8 Venture'
_diffrn_measurement_method '\w and \f scans'
_diffrn_radiation_type GaK\a
_diffrn_radiation_wavelength 1.34139
_diffrn_reflns_av_R_equivalents 0.1010
_diffrn_reflns_av_unetI/netI 0.1425
_diffrn_reflns_Laue_measured_fraction_full 0.994
_diffrn_reflns_Laue_measured_fraction_max 0.986
_diffrn_reflns_limit_h_max 13
_diffrn_reflns_limit_h_min -6
_diffrn_reflns_limit_k_max 14
_diffrn_reflns_limit_k_min -14
_diffrn_reflns_limit_l_max 18
_diffrn_reflns_limit_l_min -18
_diffrn_reflns_number 19898
_diffrn_reflns_point_group_measured_fraction_full 0.994
_diffrn_reflns_point_group_measured_fraction_max 0.986
_diffrn_reflns_theta_full 53.594
_diffrn_reflns_theta_max 57.113
_diffrn_reflns_theta_min 2.618
_diffrn_source_current 3.57
_diffrn_source_power 0.24957869999999996
_diffrn_source_voltage 69.91
_exptl_absorpt_coefficient_mu 0.372
_exptl_absorpt_correction_T_max 0.7512
_exptl_absorpt_correction_T_min 0.6586
_exptl_absorpt_correction_type multi-scan
_exptl_absorpt_process_details
;
SADABS-2016/2 (Bruker,2016/2) was used for absorption correction.
wR2(int) was 0.1025 before and 0.0617 after correction.
The Ratio of minimum to maximum transmission is 0.8767.
The \l/2 correction factor is Not present.
;
_exptl_crystal_colour colourless
_exptl_crystal_colour_primary colourless
_exptl_crystal_density_diffrn 1.139
_exptl_crystal_description block
_exptl_crystal_F_000 648
_exptl_crystal_size_max 0.05
_exptl_crystal_size_mid 0.03
_exptl_crystal_size_min 0.02
_refine_diff_density_max 0.237
_refine_diff_density_min -0.311
_refine_diff_density_rms 0.073
_refine_ls_extinction_method none
_refine_ls_goodness_of_fit_ref 0.940
_refine_ls_hydrogen_treatment constr
_refine_ls_matrix_type full
_refine_ls_number_parameters 409
_refine_ls_number_reflns 7117
_refine_ls_number_restraints 0
_refine_ls_restrained_S_all 0.940
_refine_ls_R_factor_all 0.1875
_refine_ls_R_factor_gt 0.0781
_refine_ls_shift/su_max 0.001
_refine_ls_shift/su_mean 0.000
_refine_ls_structure_factor_coef Fsqd
_refine_ls_weighting_details 'w=1/[\s^2^(Fo^2^)+(0.1090P)^2^] where P=(Fo^2^+2Fc^2^)/3'
_refine_ls_weighting_scheme calc
_refine_ls_wR_factor_gt 0.1772
_refine_ls_wR_factor_ref 0.2293
_reflns_Friedel_coverage 0.000
_reflns_number_gt 2921
_reflns_number_total 7117
_reflns_threshold_expression 'I > 2\s(I)'
_cod_data_source_file d5sc00234f2.cif
_cod_data_source_block 240103_or_cooh_0m
_cod_depositor_comments 'Adding full bibliography for 1573985--1573988.cif.'
_cod_database_code 1573986
_shelx_shelxl_version_number 2019/2
_shelx_space_group_comment
;
The symmetry employed for this shelxl refinement is uniquely defined
by the following loop, which should always be used as a source of
symmetry information in preference to the above space-group names.
They are only intended as comments.
;
_shelx_estimated_absorpt_t_max 0.993
_shelx_estimated_absorpt_t_min 0.982
_olex2_refinement_description
;
1. Fixed Uiso
 At 1.2 times of:
  All B(H) groups, All C(H) groups, All C(H,H) groups, All N(H) groups
 At 1.5 times of:
  All C(H,H,H) groups, All O(H) groups
2.a Ternary CH refined with riding coordinates:
 N1(H1), C4(H4), N2(H2A), C14(H14)
2.b Secondary CH2 refined with riding coordinates:
 C3(H3A,H3B), C5(H5A,H5B), C13(H13A,H13B), C15(H15A,H15B)
2.c Idealised Me refined as rotating group:
 C7(H7A,H7B,H7C), C8(H8A,H8B,H8C), C9(H9A,H9B,H9C), C10(H10A,H10B,H10C),
 C17(H17A,H17B,H17C), C18(H18A,H18B,H18C), C19(H19A,H19B,H19C), C20(H20A,H20B,
 H20C), C22(H22A,H22B,H22C), C24(H24A,H24B,H24C)
2.d Idealised tetrahedral OH refined as rotating group:
 O4(H4B), O6(H6A)
2.e Boron cage BH refined with riding coordinates:
 C1(H1A), B1(H1B), B2(H2), B3(H3), B4(H4A), B5(H5), B6(H6), B7(H7), B8(H8),
 B9(H9), B10(H10)
;
_olex2_submission_special_instructions 'No special instructions were received'

loop_
_space_group_symop_operation_xyz
'x, y, z'
'-x, -y, -z'

loop_
_atom_site_label
_atom_site_type_symbol
_atom_site_fract_x
_atom_site_fract_y
_atom_site_fract_z
_atom_site_U_iso_or_equiv
_atom_site_adp_type
_atom_site_occupancy
_atom_site_site_symmetry_order
_atom_site_calc_flag
_atom_site_refinement_flags_posn
_atom_site_refinement_flags_adp
_atom_site_refinement_flags_occupancy
_atom_site_disorder_assembly
_atom_site_disorder_group
O1 O 0.3033(2) 0.2643(2) 0.49164(16) 0.0494(7) Uani 1 1 d . . . . .
N1 N 0.2132(3) 0.2673(3) 0.41356(19) 0.0444(8) Uani 1 1 d . . . . .
H1 H 0.125326 0.257696 0.435269 0.053 Uiso 1 1 calc R U . . .
C1 C 0.2024(4) 0.2204(4) 0.7910(3) 0.0697(13) Uani 1 1 d . . . . .
H1A H 0.182089 0.210069 0.863492 0.084 Uiso 1 1 calc R U . . .
B1 B 0.0744(5) 0.2174(6) 0.7117(3) 0.0759(17) Uani 1 1 d . . . . .
H1B H -0.028800 0.205842 0.726135 0.091 Uiso 1 1 calc R U . . .
O2 O 0.1014(2) 0.2423(2) 0.06003(16) 0.0482(7) Uani 1 1 d . . . . .
C2 C 0.2327(3) 0.1605(3) 0.3477(2) 0.0485(10) Uani 1 1 d . . . . .
B2 B 0.1639(5) 0.3485(5) 0.7457(3) 0.0732(16) Uani 1 1 d . . . . .
H2 H 0.119879 0.423369 0.782863 0.088 Uiso 1 1 calc R U . . .
O3 O -0.0542(2) 0.3091(2) 0.14123(16) 0.0550(7) Uani 1 1 d . . . . .
C3 C 0.1408(3) 0.1713(3) 0.2628(2) 0.0496(10) Uani 1 1 d . . . . .
H3A H 0.051201 0.161824 0.279531 0.059 Uiso 1 1 calc R U . . .
H3B H 0.156167 0.106911 0.217676 0.059 Uiso 1 1 calc R U . . .
B3 B 0.3261(5) 0.3123(5) 0.7713(3) 0.0654(14) Uani 1 1 d . . . . .
H3 H 0.389688 0.363190 0.825160 0.078 Uiso 1 1 calc R U . . .
C4 C 0.1547(3) 0.2880(3) 0.2181(2) 0.0471(10) Uani 1 1 d . . . . .
H4 H 0.244294 0.297440 0.199374 0.057 Uiso 1 1 calc R U . . .
B4 B 0.3364(5) 0.1603(5) 0.7547(3) 0.0663(14) Uani 1 1 d . . . . .
H4A H 0.406771 0.111189 0.798133 0.080 Uiso 1 1 calc R U . . .
C5 C 0.1290(3) 0.3858(3) 0.2872(2) 0.0486(10) Uani 1 1 d . . . . .
H5A H 0.039348 0.376950 0.303851 0.058 Uiso 1 1 calc R U . . .
H5B H 0.136840 0.461227 0.258537 0.058 Uiso 1 1 calc R U . . .
B5 B 0.1814(5) 0.0999(5) 0.7175(3) 0.0709(15) Uani 1 1 d . . . . .
H5 H 0.149480 0.011050 0.735816 0.085 Uiso 1 1 calc R U . . .
C6 C 0.2202(3) 0.3895(3) 0.3741(2) 0.0482(10) Uani 1 1 d . . . . .
B6 B 0.1327(4) 0.1563(5) 0.6117(3) 0.0627(14) Uani 1 1 d . . . . .
H6 H 0.068496 0.104719 0.558505 0.075 Uiso 1 1 calc R U . . .
C7 C 0.3746(3) 0.1515(4) 0.3271(3) 0.0680(13) Uani 1 1 d . . . . .
H7A H 0.389337 0.073038 0.300964 0.102 Uiso 1 1 calc R U . . .
H7B H 0.430109 0.166586 0.383605 0.102 Uiso 1 1 calc R U . . .
H7C H 0.394589 0.209261 0.283607 0.102 Uiso 1 1 calc R U . . .
B7 B 0.1222(4) 0.3105(5) 0.6296(3) 0.0640(14) Uani 1 1 d . . . . .
H7 H 0.050815 0.361272 0.588357 0.077 Uiso 1 1 calc R U . . .
C8 C 0.1921(4) 0.0526(3) 0.3947(3) 0.0654(12) Uani 1 1 d . . . . .
H8A H 0.103784 0.060844 0.411993 0.098 Uiso 1 1 calc R U . . .
H8B H 0.250198 0.044107 0.449397 0.098 Uiso 1 1 calc R U . . .
H8C H 0.196130 -0.016637 0.353020 0.098 Uiso 1 1 calc R U . . .
B8 B 0.2790(4) 0.3705(4) 0.6661(3) 0.0587(13) Uani 1 1 d . . . . .
H8 H 0.311542 0.459655 0.649135 0.070 Uiso 1 1 calc R U . . .
C9 C 0.3595(4) 0.4254(4) 0.3593(3) 0.0668(12) Uani 1 1 d . . . . .
H9A H 0.384830 0.384923 0.303400 0.100 Uiso 1 1 calc R U . . .
H9B H 0.416944 0.404108 0.411215 0.100 Uiso 1 1 calc R U . . .
H9C H 0.365749 0.509883 0.353684 0.100 Uiso 1 1 calc R U . . .
B9 B 0.3853(4) 0.2513(4) 0.6708(3) 0.0576(13) Uani 1 1 d . . . . .
H9 H 0.488609 0.261951 0.656346 0.069 Uiso 1 1 calc R U . . .
C10 C 0.1697(4) 0.4750(3) 0.4449(3) 0.0645(12) Uani 1 1 d . . . . .
H10A H 0.166010 0.552900 0.421209 0.097 Uiso 1 1 calc R U . . .
H10B H 0.227293 0.477739 0.500893 0.097 Uiso 1 1 calc R U . . .
H10C H 0.083150 0.449285 0.458104 0.097 Uiso 1 1 calc R U . . .
B10 B 0.2963(4) 0.1200(4) 0.6379(3) 0.0583(13) Uani 1 1 d . . . . .
H10 H 0.341003 0.044232 0.602398 0.070 Uiso 1 1 calc R U . . .
C11 C 0.0602(3) 0.2814(3) 0.1345(3) 0.0464(9) Uani 1 1 d . . . . .
B11 B 0.2585(4) 0.2497(4) 0.5831(3) 0.0485(11) Uani 1 1 d . . . . .
N2 N 0.8146(2) 0.2464(3) 0.97915(19) 0.0419(7) Uani 1 1 d . . . . .
H2A H 0.850118 0.272204 1.042310 0.050 Uiso 1 1 calc R U . . .
O4 O 0.9224(2) 0.2235(2) 0.92900(16) 0.0551(7) Uani 1 1 d . . . . .
H4B H 0.989438 0.225291 0.964757 0.083 Uiso 1 1 calc R U . . .
O5 O 0.4176(2) 0.3579(3) 1.1053(2) 0.0694(9) Uani 1 1 d . . . . .
O6 O 0.3300(2) 0.2093(2) 1.01637(18) 0.0572(7) Uani 1 1 d . . . . .
H6A H 0.262573 0.229574 1.039771 0.086 Uiso 1 1 calc R U . . .
C12 C 0.7459(3) 0.3516(3) 0.9411(2) 0.0428(9) Uani 1 1 d . . . . .
C13 C 0.6286(3) 0.3698(3) 0.9957(2) 0.0447(9) Uani 1 1 d . . . . .
H13A H 0.658481 0.395097 1.059356 0.054 Uiso 1 1 calc R U . . .
H13B H 0.577220 0.433162 0.969871 0.054 Uiso 1 1 calc R U . . .
C14 C 0.5429(3) 0.2609(3) 0.9957(2) 0.0393(9) Uani 1 1 d . . . . .
H14 H 0.514544 0.235045 0.931175 0.047 Uiso 1 1 calc R U . . .
C15 C 0.6203(3) 0.1641(3) 1.0381(2) 0.0447(9) Uani 1 1 d . . . . .
H15A H 0.563839 0.093654 1.038759 0.054 Uiso 1 1 calc R U . . .
H15B H 0.648844 0.189078 1.102114 0.054 Uiso 1 1 calc R U . . .
C16 C 0.7389(3) 0.1325(3) 0.9874(2) 0.0441(9) Uani 1 1 d . . . . .
C17 C 0.8394(3) 0.4557(4) 0.9613(3) 0.0600(11) Uani 1 1 d . . . . .
H17A H 0.868736 0.461240 1.026213 0.090 Uiso 1 1 calc R U . . .
H17B H 0.795903 0.527343 0.945467 0.090 Uiso 1 1 calc R U . . .
H17C H 0.913592 0.445451 0.925149 0.090 Uiso 1 1 calc R U . . .
C18 C 0.7107(3) 0.3357(4) 0.8393(3) 0.0583(11) Uani 1 1 d . . . . .
H18A H 0.786355 0.311022 0.808625 0.087 Uiso 1 1 calc R U . . .
H18B H 0.681428 0.409805 0.816410 0.087 Uiso 1 1 calc R U . . .
H18C H 0.641584 0.276137 0.827020 0.087 Uiso 1 1 calc R U . . .
C19 C 0.7022(3) 0.0696(4) 0.8950(3) 0.0600(11) Uani 1 1 d . . . . .
H19A H 0.775488 0.072827 0.857532 0.090 Uiso 1 1 calc R U . . .
H19B H 0.628726 0.107539 0.864728 0.090 Uiso 1 1 calc R U . . .
H19C H 0.678847 -0.012007 0.903330 0.090 Uiso 1 1 calc R U . . .
C20 C 0.8255(3) 0.0561(3) 1.0450(3) 0.0580(11) Uani 1 1 d . . . . .
H20A H 0.776448 -0.013391 1.059418 0.087 Uiso 1 1 calc R U . . .
H20B H 0.857206 0.100084 1.101669 0.087 Uiso 1 1 calc R U . . .
H20C H 0.898589 0.032308 1.011197 0.087 Uiso 1 1 calc R U . . .
C21 C 0.4251(3) 0.2824(4) 1.0460(3) 0.0450(9) Uani 1 1 d . . . . .
O7 O -0.0708(3) 0.2491(3) 0.4138(2) 0.0771(9) Uani 1 1 d . . . . .
C22 C -0.2624(4) 0.2507(4) 0.3167(3) 0.0774(14) Uani 1 1 d . . . . .
H22A H -0.309429 0.176900 0.298674 0.116 Uiso 1 1 calc R U . . .
H22B H -0.203370 0.268119 0.270556 0.116 Uiso 1 1 calc R U . . .
H22C H -0.323725 0.313624 0.321954 0.116 Uiso 1 1 calc R U . . .
C23 C -0.1876(4) 0.2406(3) 0.4062(3) 0.0578(11) Uani 1 1 d . . . . .
C24 C -0.2619(4) 0.2197(4) 0.4863(3) 0.0763(13) Uani 1 1 d . . . . .
H24A H -0.326173 0.279945 0.492240 0.114 Uiso 1 1 calc R U . . .
H24B H -0.202902 0.222680 0.541649 0.114 Uiso 1 1 calc R U . . .
H24C H -0.305292 0.142716 0.477648 0.114 Uiso 1 1 calc R U . . .

loop_
_atom_site_aniso_label
_atom_site_aniso_U_11
_atom_site_aniso_U_22
_atom_site_aniso_U_33
_atom_site_aniso_U_23
_atom_site_aniso_U_13
_atom_site_aniso_U_12
O1 0.0381(13) 0.0647(18) 0.0436(16) 0.0044(13) -0.0079(11) 0.0000(12)
N1 0.0381(16) 0.050(2) 0.0435(19) 0.0023(15) -0.0042(14) 0.0013(14)
C1 0.066(3) 0.095(4) 0.047(3) 0.004(2) -0.003(2) 0.001(2)
B1 0.050(3) 0.135(5) 0.041(3) 0.004(3) -0.005(2) -0.004(3)
O2 0.0309(12) 0.0736(19) 0.0392(15) -0.0005(13) 0.0017(11) -0.0005(12)
C2 0.045(2) 0.056(3) 0.043(2) 0.002(2) -0.0048(17) 0.0071(18)
B2 0.073(3) 0.097(4) 0.049(3) 0.001(3) -0.003(3) 0.030(3)
O3 0.0342(14) 0.084(2) 0.0466(16) 0.0018(14) 0.0014(11) 0.0069(13)
C3 0.042(2) 0.064(3) 0.042(2) -0.004(2) -0.0012(17) 0.0045(18)
B3 0.066(3) 0.077(4) 0.049(3) -0.004(3) -0.015(2) 0.003(3)
C4 0.0349(19) 0.061(3) 0.046(2) 0.005(2) 0.0029(16) -0.0024(17)
B4 0.070(3) 0.072(4) 0.055(3) 0.010(3) -0.014(3) 0.006(3)
C5 0.049(2) 0.053(3) 0.044(2) 0.0114(19) -0.0036(18) -0.0041(18)
B5 0.077(3) 0.084(4) 0.051(3) 0.017(3) -0.008(3) -0.018(3)
C6 0.047(2) 0.050(3) 0.047(2) 0.007(2) -0.0023(18) -0.0083(18)
B6 0.054(3) 0.093(4) 0.041(3) 0.018(3) -0.007(2) -0.011(3)
C7 0.048(2) 0.097(4) 0.057(3) -0.007(2) -0.006(2) 0.027(2)
B7 0.057(3) 0.090(4) 0.046(3) 0.001(3) 0.003(2) 0.017(3)
C8 0.085(3) 0.050(3) 0.057(3) -0.002(2) -0.012(2) 0.003(2)
B8 0.062(3) 0.058(3) 0.053(3) -0.002(2) -0.015(2) 0.004(2)
C9 0.056(2) 0.079(3) 0.063(3) 0.015(2) -0.008(2) -0.025(2)
B9 0.051(3) 0.066(3) 0.052(3) 0.001(3) -0.012(2) 0.004(2)
C10 0.080(3) 0.049(3) 0.060(3) -0.002(2) -0.012(2) 0.004(2)
B10 0.062(3) 0.060(3) 0.051(3) 0.006(2) -0.008(2) 0.004(2)
C11 0.036(2) 0.060(3) 0.042(2) 0.0096(19) -0.0034(17) -0.0012(18)
B11 0.045(2) 0.061(3) 0.038(3) 0.006(2) -0.005(2) 0.003(2)
N2 0.0278(14) 0.058(2) 0.0400(18) 0.0029(15) 0.0062(13) 0.0007(14)
O4 0.0285(12) 0.086(2) 0.0514(16) 0.0037(15) 0.0077(11) 0.0054(13)
O5 0.0448(15) 0.084(2) 0.078(2) -0.0245(18) 0.0198(14) -0.0157(14)
O6 0.0324(13) 0.0709(19) 0.0671(19) -0.0098(15) 0.0102(13) -0.0090(13)
C12 0.0314(18) 0.054(2) 0.044(2) 0.0117(18) 0.0020(16) -0.0002(16)
C13 0.0328(18) 0.050(2) 0.051(2) 0.0059(19) 0.0003(16) 0.0007(17)
C14 0.0285(17) 0.047(2) 0.043(2) 0.0012(17) 0.0041(15) -0.0025(15)
C15 0.0291(18) 0.052(2) 0.054(2) 0.0061(19) 0.0040(16) 0.0000(16)
C16 0.0321(18) 0.048(2) 0.051(2) 0.0030(19) 0.0009(16) 0.0031(17)
C17 0.037(2) 0.065(3) 0.077(3) 0.010(2) -0.0010(19) -0.0095(19)
C18 0.044(2) 0.084(3) 0.049(3) 0.020(2) 0.0040(18) 0.002(2)
C19 0.047(2) 0.066(3) 0.066(3) -0.010(2) 0.005(2) 0.0024(19)
C20 0.045(2) 0.059(3) 0.070(3) 0.007(2) 0.004(2) 0.0084(19)
C21 0.0329(19) 0.054(3) 0.048(2) 0.009(2) -0.0021(17) -0.0013(18)
O7 0.0420(16) 0.111(3) 0.077(2) 0.0091(19) -0.0013(15) 0.0032(16)
C22 0.055(3) 0.108(4) 0.069(3) 0.016(3) -0.004(2) 0.002(2)
C23 0.055(3) 0.055(3) 0.063(3) -0.001(2) 0.006(2) 0.002(2)
C24 0.082(3) 0.074(3) 0.073(3) 0.001(3) 0.016(3) -0.016(2)

loop_
_atom_type_symbol
_atom_type_description
_atom_type_scat_dispersion_real
_atom_type_scat_dispersion_imag
_atom_type_scat_source
C C 0.0137 0.0067 'International Tables Vol C Tables 4.2.6.8 and 6.1.1.4'
H H 0.0000 0.0000 'International Tables Vol C Tables 4.2.6.8 and 6.1.1.4'
B B 0.0070 0.0029 'International Tables Vol C Tables 4.2.6.8 and 6.1.1.4'
N N 0.0241 0.0134 'International Tables Vol C Tables 4.2.6.8 and 6.1.1.4'
O O 0.0389 0.0241 'International Tables Vol C Tables 4.2.6.8 and 6.1.1.4'

loop_
_geom_angle_atom_site_label_1
_geom_angle_atom_site_label_2
_geom_angle_atom_site_label_3
_geom_angle
_geom_angle_site_symmetry_1
_geom_angle_site_symmetry_3
_geom_angle_publ_flag
N1 O1 B11 120.8(2) . . ?
O1 N1 H1 106.9 . . ?
O1 N1 C2 109.1(2) . . ?
O1 N1 C6 109.5(2) . . ?
C2 N1 H1 106.9 . . ?
C2 N1 C6 117.0(3) . . ?
C6 N1 H1 106.9 . . ?
B1 C1 H1A 117.5 . . ?
B1 C1 B5 62.7(3) . . ?
B2 C1 H1A 117.4 . . ?
B2 C1 B1 63.1(3) . . ?
B2 C1 B3 62.7(3) . . ?
B2 C1 B5 115.3(4) . . ?
B3 C1 H1A 117.8 . . ?
B3 C1 B1 114.9(4) . . ?
B3 C1 B5 115.0(3) . . ?
B4 C1 H1A 117.7 . . ?
B4 C1 B1 114.9(3) . . ?
B4 C1 B2 114.8(4) . . ?
B4 C1 B3 62.4(3) . . ?
B4 C1 B5 63.1(3) . . ?
B5 C1 H1A 117.3 . . ?
C1 B1 H1B 125.2 . . ?
C1 B1 B2 58.3(3) . . ?
C1 B1 B5 58.8(3) . . ?
C1 B1 B6 104.9(3) . . ?
C1 B1 B7 104.3(4) . . ?
B2 B1 H1B 121.6 . . ?
B5 B1 H1B 121.2 . . ?
B5 B1 B2 108.1(4) . . ?
B6 B1 H1B 121.7 . . ?
B6 B1 B2 108.7(4) . . ?
B6 B1 B5 60.1(3) . . ?
B6 B1 B7 61.0(3) . . ?
B7 B1 H1B 122.1 . . ?
B7 B1 B2 59.7(3) . . ?
B7 B1 B5 108.8(4) . . ?
C3 C2 N1 107.3(3) . . ?
C3 C2 C7 113.4(3) . . ?
C7 C2 N1 111.2(3) . . ?
C8 C2 N1 107.0(3) . . ?
C8 C2 C3 108.3(3) . . ?
C8 C2 C7 109.4(3) . . ?
C1 B2 B1 58.6(3) . . ?
C1 B2 H2 124.9 . . ?
C1 B2 B3 58.8(3) . . ?
C1 B2 B7 104.4(4) . . ?
C1 B2 B8 104.9(3) . . ?
B1 B2 H2 121.6 . . ?
B3 B2 B1 108.0(4) . . ?
B3 B2 H2 121.5 . . ?
B3 B2 B8 59.8(3) . . ?
B7 B2 B1 59.5(3) . . ?
B7 B2 H2 122.3 . . ?
B7 B2 B3 108.2(3) . . ?
B7 B2 B8 60.8(3) . . ?
B8 B2 B1 108.5(4) . . ?
B8 B2 H2 121.9 . . ?
C2 C3 H3A 108.8 . . ?
C2 C3 H3B 108.8 . . ?
C2 C3 C4 113.9(3) . . ?
H3A C3 H3B 107.7 . . ?
C4 C3 H3A 108.8 . . ?
C4 C3 H3B 108.8 . . ?
C1 B3 B2 58.5(3) . . ?
C1 B3 H3 125.2 . . ?
C1 B3 B4 58.3(3) . . ?
C1 B3 B8 104.9(3) . . ?
C1 B3 B9 104.3(4) . . ?
B2 B3 H3 121.6 . . ?
B4 B3 B2 107.8(4) . . ?
B4 B3 H3 121.3 . . ?
B4 B3 B8 109.0(3) . . ?
B4 B3 B9 60.2(3) . . ?
B8 B3 B2 60.1(3) . . ?
B8 B3 H3 121.6 . . ?
B8 B3 B9 60.7(3) . . ?
B9 B3 B2 108.2(3) . . ?
B9 B3 H3 122.2 . . ?
C3 C4 H4 109.5 . . ?
C5 C4 C3 108.4(3) . . ?
C5 C4 H4 109.5 . . ?
C11 C4 C3 106.5(3) . . ?
C11 C4 H4 109.5 . . ?
C11 C4 C5 113.4(3) . . ?
C1 B4 B3 59.2(3) . . ?
C1 B4 H4A 124.5 . . ?
C1 B4 B5 59.0(3) . . ?
C1 B4 B9 105.1(3) . . ?
C1 B4 B10 104.8(3) . . ?
B3 B4 H4A 120.8 . . ?
B3 B4 B5 109.0(4) . . ?
B3 B4 B9 60.2(3) . . ?
B3 B4 B10 108.6(4) . . ?
B5 B4 H4A 121.2 . . ?
B9 B4 H4A 122.3 . . ?
B9 B4 B5 108.1(3) . . ?
B9 B4 B10 60.1(3) . . ?
B10 B4 H4A 122.4 . . ?
B10 B4 B5 59.7(3) . . ?
C4 C5 H5A 108.8 . . ?
C4 C5 H5B 108.8 . . ?
C4 C5 C6 113.8(3) . . ?
H5A C5 H5B 107.7 . . ?
C6 C5 H5A 108.8 . . ?
C6 C5 H5B 108.8 . . ?
C1 B5 B1 58.5(3) . . ?
C1 B5 B4 57.8(3) . . ?
C1 B5 H5 125.4 . . ?
C1 B5 B6 104.1(4) . . ?
C1 B5 B10 104.1(4) . . ?
B1 B5 B4 107.1(4) . . ?
B1 B5 H5 122.0 . . ?
B4 B5 H5 121.9 . . ?
B6 B5 B1 59.4(3) . . ?
B6 B5 B4 108.1(4) . . ?
B6 B5 H5 122.3 . . ?
B10 B5 B1 107.8(4) . . ?
B10 B5 B4 60.0(3) . . ?
B10 B5 H5 122.2 . . ?
B10 B5 B6 60.6(3) . . ?
C5 C6 N1 107.6(3) . . ?
C5 C6 C9 113.6(3) . . ?
C9 C6 N1 111.2(3) . . ?
C10 C6 N1 106.2(3) . . ?
C10 C6 C5 108.9(3) . . ?
C10 C6 C9 109.1(3) . . ?
B1 B6 B5 60.4(3) . . ?
B1 B6 H6 121.9 . . ?
B1 B6 B7 59.5(3) . . ?
B1 B6 B10 107.8(3) . . ?
B1 B6 B11 107.4(4) . . ?
B5 B6 H6 121.8 . . ?
B5 B6 B7 107.8(4) . . ?
B5 B6 B10 59.6(3) . . ?
B7 B6 H6 122.0 . . ?
B7 B6 B10 107.6(3) . . ?
B10 B6 H6 121.9 . . ?
B11 B6 B5 107.6(3) . . ?
B11 B6 H6 122.1 . . ?
B11 B6 B7 59.8(3) . . ?
B11 B6 B10 59.9(3) . . ?
C2 C7 H7A 109.5 . . ?
C2 C7 H7B 109.5 . . ?
C2 C7 H7C 109.5 . . ?
H7A C7 H7B 109.5 . . ?
H7A C7 H7C 109.5 . . ?
H7B C7 H7C 109.5 . . ?
B1 B7 B2 60.7(3) . . ?
B1 B7 B6 59.5(3) . . ?
B1 B7 H7 121.7 . . ?
B1 B7 B8 108.6(4) . . ?
B1 B7 B11 107.3(4) . . ?
B2 B7 B6 108.3(4) . . ?
B2 B7 H7 121.5 . . ?
B2 B7 B8 59.9(3) . . ?
B2 B7 B11 107.9(3) . . ?
B6 B7 H7 121.7 . . ?
B6 B7 B8 108.6(3) . . ?
B8 B7 H7 121.1 . . ?
B11 B7 B6 59.7(3) . . ?
B11 B7 H7 122.1 . . ?
B11 B7 B8 60.5(3) . . ?
C2 C8 H8A 109.5 . . ?
C2 C8 H8B 109.5 . . ?
C2 C8 H8C 109.5 . . ?
H8A C8 H8B 109.5 . . ?
H8A C8 H8C 109.5 . . ?
H8B C8 H8C 109.5 . . ?
B2 B8 B7 59.3(3) . . ?
B2 B8 H8 122.3 . . ?
B2 B8 B9 107.3(4) . . ?
B2 B8 B11 106.4(4) . . ?
B3 B8 B2 60.0(3) . . ?
B3 B8 B7 107.1(4) . . ?
B3 B8 H8 122.1 . . ?
B3 B8 B9 59.7(3) . . ?
B3 B8 B11 106.8(3) . . ?
B7 B8 H8 122.5 . . ?
B7 B8 B11 59.2(3) . . ?
B9 B8 B7 106.9(4) . . ?
B9 B8 H8 122.2 . . ?
B9 B8 B11 59.4(2) . . ?
B11 B8 H8 122.8 . . ?
C6 C9 H9A 109.5 . . ?
C6 C9 H9B 109.5 . . ?
C6 C9 H9C 109.5 . . ?
H9A C9 H9B 109.5 . . ?
H9A C9 H9C 109.5 . . ?
H9B C9 H9C 109.5 . . ?
B3 B9 B8 59.6(3) . . ?
B3 B9 H9 122.1 . . ?
B3 B9 B10 108.1(4) . . ?
B3 B9 B11 107.6(3) . . ?
B4 B9 B3 59.6(3) . . ?
B4 B9 B8 107.7(3) . . ?
B4 B9 H9 122.1 . . ?
B4 B9 B10 60.1(3) . . ?
B4 B9 B11 107.6(3) . . ?
B8 B9 H9 121.3 . . ?
B10 B9 B8 109.0(3) . . ?
B10 B9 H9 121.2 . . ?
B11 B9 B8 60.6(3) . . ?
B11 B9 H9 121.8 . . ?
B11 B9 B10 60.1(3) . . ?
C6 C10 H10A 109.5 . . ?
C6 C10 H10B 109.5 . . ?
C6 C10 H10C 109.5 . . ?
H10A C10 H10B 109.5 . . ?
H10A C10 H10C 109.5 . . ?
H10B C10 H10C 109.5 . . ?
B4 B10 B6 107.6(3) . . ?
B4 B10 B9 59.7(3) . . ?
B4 B10 H10 122.1 . . ?
B4 B10 B11 107.2(4) . . ?
B5 B10 B4 60.3(3) . . ?
B5 B10 B6 59.8(3) . . ?
B5 B10 B9 108.3(4) . . ?
B5 B10 H10 121.6 . . ?
B5 B10 B11 107.4(3) . . ?
B6 B10 H10 122.0 . . ?
B9 B10 B6 107.9(3) . . ?
B9 B10 H10 121.6 . . ?
B9 B10 B11 60.0(3) . . ?
B11 B10 B6 59.6(3) . . ?
B11 B10 H10 122.3 . . ?
O2 C11 C4 117.0(3) . . ?
O3 C11 O2 123.0(3) . . ?
O3 C11 C4 120.0(3) . . ?
O1 B11 B6 127.5(3) . . ?
O1 B11 B7 127.8(3) . . ?
O1 B11 B8 118.4(4) . . ?
O1 B11 B9 113.6(3) . . ?
O1 B11 B10 118.6(3) . . ?
B6 B11 B7 60.5(3) . . ?
B6 B11 B8 109.1(3) . . ?
B6 B11 B9 108.6(3) . . ?
B6 B11 B10 60.5(3) . . ?
B7 B11 B8 60.2(3) . . ?
B7 B11 B9 108.2(3) . . ?
B7 B11 B10 108.7(3) . . ?
B9 B11 B8 60.0(3) . . ?
B9 B11 B10 60.0(3) . . ?
B10 B11 B8 108.5(3) . . ?
O4 N2 H2A 106.1 . . ?
O4 N2 C12 108.6(2) . . ?
O4 N2 C16 109.3(2) . . ?
C12 N2 H2A 106.1 . . ?
C16 N2 H2A 106.1 . . ?
C16 N2 C12 119.9(2) . . ?
N2 O4 H4B 109.5 . . ?
C21 O6 H6A 109.5 . . ?
C13 C12 N2 106.3(3) . . ?
C17 C12 N2 106.2(3) . . ?
C17 C12 C13 109.2(3) . . ?
C18 C12 N2 112.6(3) . . ?
C18 C12 C13 112.9(3) . . ?
C18 C12 C17 109.5(3) . . ?
C12 C13 H13A 108.9 . . ?
C12 C13 H13B 108.9 . . ?
H13A C13 H13B 107.7 . . ?
C14 C13 C12 113.2(3) . . ?
C14 C13 H13A 108.9 . . ?
C14 C13 H13B 108.9 . . ?
C13 C14 H14 108.4 . . ?
C13 C14 C15 109.2(3) . . ?
C15 C14 H14 108.4 . . ?
C21 C14 C13 112.3(3) . . ?
C21 C14 H14 108.4 . . ?
C21 C14 C15 110.1(3) . . ?
C14 C15 H15A 108.9 . . ?
C14 C15 H15B 108.9 . . ?
C14 C15 C16 113.2(3) . . ?
H15A C15 H15B 107.7 . . ?
C16 C15 H15A 108.9 . . ?
C16 C15 H15B 108.9 . . ?
N2 C16 C15 106.7(3) . . ?
C19 C16 N2 112.0(3) . . ?
C19 C16 C15 112.2(3) . . ?
C19 C16 C20 109.5(3) . . ?
C20 C16 N2 106.7(3) . . ?
C20 C16 C15 109.5(3) . . ?
C12 C17 H17A 109.5 . . ?
C12 C17 H17B 109.5 . . ?
C12 C17 H17C 109.5 . . ?
H17A C17 H17B 109.5 . . ?
H17A C17 H17C 109.5 . . ?
H17B C17 H17C 109.5 . . ?
C12 C18 H18A 109.5 . . ?
C12 C18 H18B 109.5 . . ?
C12 C18 H18C 109.5 . . ?
H18A C18 H18B 109.5 . . ?
H18A C18 H18C 109.5 . . ?
H18B C18 H18C 109.5 . . ?
C16 C19 H19A 109.5 . . ?
C16 C19 H19B 109.5 . . ?
C16 C19 H19C 109.5 . . ?
H19A C19 H19B 109.5 . . ?
H19A C19 H19C 109.5 . . ?
H19B C19 H19C 109.5 . . ?
C16 C20 H20A 109.5 . . ?
C16 C20 H20B 109.5 . . ?
C16 C20 H20C 109.5 . . ?
H20A C20 H20B 109.5 . . ?
H20A C20 H20C 109.5 . . ?
H20B C20 H20C 109.5 . . ?
O5 C21 O6 123.9(3) . . ?
O5 C21 C14 124.6(3) . . ?
O6 C21 C14 111.5(3) . . ?
H22A C22 H22B 109.5 . . ?
H22A C22 H22C 109.5 . . ?
H22B C22 H22C 109.5 . . ?
C23 C22 H22A 109.5 . . ?
C23 C22 H22B 109.5 . . ?
C23 C22 H22C 109.5 . . ?
O7 C23 C22 121.4(4) . . ?
O7 C23 C24 121.2(4) . . ?
C22 C23 C24 117.4(4) . . ?
C23 C24 H24A 109.5 . . ?
C23 C24 H24B 109.5 . . ?
C23 C24 H24C 109.5 . . ?
H24A C24 H24B 109.5 . . ?
H24A C24 H24C 109.5 . . ?
H24B C24 H24C 109.5 . . ?

loop_
_geom_bond_atom_site_label_1
_geom_bond_atom_site_label_2
_geom_bond_distance
_geom_bond_site_symmetry_2
_geom_bond_publ_flag
O1 N1 1.429(3) . ?
O1 B11 1.481(5) . ?
N1 H1 1.0000 . ?
N1 C2 1.546(5) . ?
N1 C6 1.554(5) . ?
C1 H1A 1.1200 . ?
C1 B1 1.701(6) . ?
C1 B2 1.695(7) . ?
C1 B3 1.700(7) . ?
C1 B4 1.684(6) . ?
C1 B5 1.706(7) . ?
B1 H1B 1.1200 . ?
B1 B2 1.777(8) . ?
B1 B5 1.773(8) . ?
B1 B6 1.755(7) . ?
B1 B7 1.755(8) . ?
O2 C11 1.273(4) . ?
C2 C3 1.528(5) . ?
C2 C7 1.538(5) . ?
C2 C8 1.524(5) . ?
B2 H2 1.1200 . ?
B2 B3 1.767(7) . ?
B2 B7 1.759(7) . ?
B2 B8 1.769(7) . ?
O3 C11 1.252(4) . ?
C3 H3A 0.9900 . ?
C3 H3B 0.9900 . ?
C3 C4 1.537(5) . ?
B3 H3 1.1200 . ?
B3 B4 1.755(8) . ?
B3 B8 1.764(7) . ?
B3 B9 1.765(7) . ?
C4 H4 1.0000 . ?
C4 C5 1.516(5) . ?
C4 C11 1.513(5) . ?
B4 H4A 1.1200 . ?
B4 B5 1.775(7) . ?
B4 B9 1.764(7) . ?
B4 B10 1.771(7) . ?
C5 H5A 0.9900 . ?
C5 H5B 0.9900 . ?
C5 C6 1.532(5) . ?
B5 H5 1.1200 . ?
B5 B6 1.768(7) . ?
B5 B10 1.765(7) . ?
C6 C9 1.536(5) . ?
C6 C10 1.525(5) . ?
B6 H6 1.1200 . ?
B6 B7 1.782(8) . ?
B6 B10 1.784(6) . ?
B6 B11 1.767(6) . ?
C7 H7A 0.9800 . ?
C7 H7B 0.9800 . ?
C7 H7C 0.9800 . ?
B7 H7 1.1200 . ?
B7 B8 1.787(7) . ?
B7 B11 1.769(6) . ?
C8 H8A 0.9800 . ?
C8 H8B 0.9800 . ?
C8 H8C 0.9800 . ?
B8 H8 1.1200 . ?
B8 B9 1.783(6) . ?
B8 B11 1.792(6) . ?
C9 H9A 0.9800 . ?
C9 H9B 0.9800 . ?
C9 H9C 0.9800 . ?
B9 H9 1.1200 . ?
B9 B10 1.772(7) . ?
B9 B11 1.771(6) . ?
C10 H10A 0.9800 . ?
C10 H10B 0.9800 . ?
C10 H10C 0.9800 . ?
B10 H10 1.1200 . ?
B10 B11 1.773(7) . ?
N2 H2A 1.0000 . ?
N2 O4 1.416(3) . ?
N2 C12 1.530(4) . ?
N2 C16 1.528(4) . ?
O4 H4B 0.8400 . ?
O5 C21 1.203(4) . ?
O6 H6A 0.8400 . ?
O6 C21 1.313(4) . ?
C12 C13 1.530(4) . ?
C12 C17 1.524(5) . ?
C12 C18 1.517(5) . ?
C13 H13A 0.9900 . ?
C13 H13B 0.9900 . ?
C13 C14 1.519(5) . ?
C14 H14 1.0000 . ?
C14 C15 1.524(5) . ?
C14 C21 1.503(4) . ?
C15 H15A 0.9900 . ?
C15 H15B 0.9900 . ?
C15 C16 1.536(4) . ?
C16 C19 1.520(5) . ?
C16 C20 1.520(5) . ?
C17 H17A 0.9800 . ?
C17 H17B 0.9800 . ?
C17 H17C 0.9800 . ?
C18 H18A 0.9800 . ?
C18 H18B 0.9800 . ?
C18 H18C 0.9800 . ?
C19 H19A 0.9800 . ?
C19 H19B 0.9800 . ?
C19 H19C 0.9800 . ?
C20 H20A 0.9800 . ?
C20 H20B 0.9800 . ?
C20 H20C 0.9800 . ?
O7 C23 1.214(4) . ?
C22 H22A 0.9800 . ?
C22 H22B 0.9800 . ?
C22 H22C 0.9800 . ?
C22 C23 1.491(6) . ?
C23 C24 1.493(5) . ?
C24 H24A 0.9800 . ?
C24 H24B 0.9800 . ?
C24 H24C 0.9800 . ?

loop_
_geom_torsion_atom_site_label_1
_geom_torsion_atom_site_label_2
_geom_torsion_atom_site_label_3
_geom_torsion_atom_site_label_4
_geom_torsion
_geom_torsion_site_symmetry_1
_geom_torsion_site_symmetry_2
_geom_torsion_site_symmetry_3
_geom_torsion_site_symmetry_4
_geom_torsion_publ_flag
O1 N1 C2 C3 -176.5(3) . . . . ?
O1 N1 C2 C7 -51.8(4) . . . . ?
O1 N1 C2 C8 67.5(3) . . . . ?
O1 N1 C6 C5 176.2(2) . . . . ?
O1 N1 C6 C9 51.3(4) . . . . ?
O1 N1 C6 C10 -67.3(3) . . . . ?
N1 O1 B11 B6 40.6(5) . . . . ?
N1 O1 B11 B7 -38.5(6) . . . . ?
N1 O1 B11 B8 -111.4(3) . . . . ?
N1 O1 B11 B9 -178.8(3) . . . . ?
N1 O1 B11 B10 113.8(3) . . . . ?
N1 C2 C3 C4 54.3(4) . . . . ?
C1 B1 B2 B3 33.2(3) . . . . ?
C1 B1 B2 B7 134.2(3) . . . . ?
C1 B1 B2 B8 96.6(3) . . . . ?
C1 B1 B5 B4 -32.7(3) . . . . ?
C1 B1 B5 B6 -134.0(4) . . . . ?
C1 B1 B5 B10 -95.9(4) . . . . ?
C1 B1 B6 B5 39.6(4) . . . . ?
C1 B1 B6 B7 -98.3(4) . . . . ?
C1 B1 B6 B10 2.0(5) . . . . ?
C1 B1 B6 B11 -61.1(4) . . . . ?
C1 B1 B7 B2 -39.0(3) . . . . ?
C1 B1 B7 B6 99.3(4) . . . . ?
C1 B1 B7 B8 -1.8(5) . . . . ?
C1 B1 B7 B11 62.2(4) . . . . ?
C1 B2 B3 B4 32.4(3) . . . . ?
C1 B2 B3 B8 134.5(4) . . . . ?
C1 B2 B3 B9 96.0(4) . . . . ?
C1 B2 B7 B1 39.2(3) . . . . ?
C1 B2 B7 B6 2.1(4) . . . . ?
C1 B2 B7 B8 -99.3(3) . . . . ?
C1 B2 B7 B11 -61.0(4) . . . . ?
C1 B2 B8 B3 -39.1(3) . . . . ?
C1 B2 B8 B7 98.4(4) . . . . ?
C1 B2 B8 B9 -1.3(5) . . . . ?
C1 B2 B8 B11 61.0(4) . . . . ?
C1 B3 B4 B5 33.1(3) . . . . ?
C1 B3 B4 B9 133.6(3) . . . . ?
C1 B3 B4 B10 96.5(4) . . . . ?
C1 B3 B8 B2 39.0(3) . . . . ?
C1 B3 B8 B7 1.6(4) . . . . ?
C1 B3 B8 B9 -98.3(4) . . . . ?
C1 B3 B8 B11 -60.6(4) . . . . ?
C1 B3 B9 B4 -39.5(3) . . . . ?
C1 B3 B9 B8 99.3(3) . . . . ?
C1 B3 B9 B10 -2.6(4) . . . . ?
C1 B3 B9 B11 60.9(4) . . . . ?
C1 B4 B5 B1 32.9(3) . . . . ?
C1 B4 B5 B6 95.6(4) . . . . ?
C1 B4 B5 B10 134.0(4) . . . . ?
C1 B4 B9 B3 40.1(3) . . . . ?
C1 B4 B9 B8 3.5(4) . . . . ?
C1 B4 B9 B10 -98.6(3) . . . . ?
C1 B4 B9 B11 -60.4(4) . . . . ?
C1 B4 B10 B5 -39.6(3) . . . . ?
C1 B4 B10 B6 -1.7(5) . . . . ?
C1 B4 B10 B9 99.1(4) . . . . ?
C1 B4 B10 B11 61.0(4) . . . . ?
C1 B5 B6 B1 -39.3(3) . . . . ?
C1 B5 B6 B7 -1.9(4) . . . . ?
C1 B5 B6 B10 98.5(4) . . . . ?
C1 B5 B6 B11 61.1(4) . . . . ?
C1 B5 B10 B4 38.9(3) . . . . ?
C1 B5 B10 B6 -98.5(4) . . . . ?
C1 B5 B10 B9 2.0(4) . . . . ?
C1 B5 B10 B11 -61.3(4) . . . . ?
B1 C1 B2 B3 -142.4(4) . . . . ?
B1 C1 B2 B7 -39.6(3) . . . . ?
B1 C1 B2 B8 -102.8(4) . . . . ?
B1 C1 B3 B2 36.8(4) . . . . ?
B1 C1 B3 B4 -106.4(4) . . . . ?
B1 C1 B3 B8 -3.0(5) . . . . ?
B1 C1 B3 B9 -65.9(4) . . . . ?
B1 C1 B4 B3 106.3(4) . . . . ?
B1 C1 B4 B5 -36.7(4) . . . . ?
B1 C1 B4 B9 65.7(5) . . . . ?
B1 C1 B4 B10 3.3(5) . . . . ?
B1 C1 B5 B4 142.4(4) . . . . ?
B1 C1 B5 B6 39.7(3) . . . . ?
B1 C1 B5 B10 102.5(4) . . . . ?
B1 B2 B3 C1 -33.2(3) . . . . ?
B1 B2 B3 B4 -0.8(5) . . . . ?
B1 B2 B3 B8 101.3(4) . . . . ?
B1 B2 B3 B9 62.8(5) . . . . ?
B1 B2 B7 B6 -37.1(3) . . . . ?
B1 B2 B7 B8 -138.5(4) . . . . ?
B1 B2 B7 B11 -100.2(4) . . . . ?
B1 B2 B8 B3 -100.5(4) . . . . ?
B1 B2 B8 B7 37.0(3) . . . . ?
B1 B2 B8 B9 -62.7(4) . . . . ?
B1 B2 B8 B11 -0.3(4) . . . . ?
B1 B5 B6 B7 37.3(3) . . . . ?
B1 B5 B6 B10 137.7(4) . . . . ?
B1 B5 B6 B11 100.4(4) . . . . ?
B1 B5 B10 B4 99.8(4) . . . . ?
B1 B5 B10 B6 -37.5(3) . . . . ?
B1 B5 B10 B9 63.0(4) . . . . ?
B1 B5 B10 B11 -0.4(5) . . . . ?
B1 B6 B7 B2 37.6(3) . . . . ?
B1 B6 B7 B8 101.1(4) . . . . ?
B1 B6 B7 B11 138.1(3) . . . . ?
B1 B6 B10 B4 -0.2(5) . . . . ?
B1 B6 B10 B5 37.9(4) . . . . ?
B1 B6 B10 B9 -63.3(4) . . . . ?
B1 B6 B10 B11 -100.2(4) . . . . ?
B1 B6 B11 O1 -154.1(4) . . . . ?
B1 B6 B11 B7 -37.1(3) . . . . ?
B1 B6 B11 B8 -0.1(4) . . . . ?
B1 B6 B11 B9 63.7(4) . . . . ?
B1 B6 B11 B10 100.8(4) . . . . ?
B1 B7 B8 B2 -37.6(3) . . . . ?
B1 B7 B8 B3 0.1(4) . . . . ?
B1 B7 B8 B9 62.9(4) . . . . ?
B1 B7 B8 B11 99.8(4) . . . . ?
B1 B7 B11 O1 153.5(4) . . . . ?
B1 B7 B11 B6 37.1(3) . . . . ?
B1 B7 B11 B8 -102.0(4) . . . . ?
B1 B7 B11 B9 -64.5(4) . . . . ?
B1 B7 B11 B10 -0.9(5) . . . . ?
C2 N1 C6 C5 51.5(4) . . . . ?
C2 N1 C6 C9 -73.5(4) . . . . ?
C2 N1 C6 C10 168.0(3) . . . . ?
C2 C3 C4 C5 -59.4(4) . . . . ?
C2 C3 C4 C11 178.3(3) . . . . ?
B2 C1 B1 B5 143.2(4) . . . . ?
B2 C1 B1 B6 103.0(4) . . . . ?
B2 C1 B1 B7 39.7(3) . . . . ?
B2 C1 B3 B4 -143.2(4) . . . . ?
B2 C1 B3 B8 -39.8(3) . . . . ?
B2 C1 B3 B9 -102.7(4) . . . . ?
B2 C1 B4 B3 35.9(4) . . . . ?
B2 C1 B4 B5 -107.1(4) . . . . ?
B2 C1 B4 B9 -4.7(5) . . . . ?
B2 C1 B4 B10 -67.2(5) . . . . ?
B2 C1 B5 B1 -36.2(4) . . . . ?
B2 C1 B5 B4 106.3(4) . . . . ?
B2 C1 B5 B6 3.6(5) . . . . ?
B2 C1 B5 B10 66.3(4) . . . . ?
B2 B1 B5 C1 32.4(3) . . . . ?
B2 B1 B5 B4 -0.3(5) . . . . ?
B2 B1 B5 B6 -101.6(4) . . . . ?
B2 B1 B5 B10 -63.6(4) . . . . ?
B2 B1 B6 B5 100.6(4) . . . . ?
B2 B1 B6 B7 -37.3(3) . . . . ?
B2 B1 B6 B10 63.1(4) . . . . ?
B2 B1 B6 B11 -0.1(4) . . . . ?
B2 B1 B7 B6 138.3(3) . . . . ?
B2 B1 B7 B8 37.2(3) . . . . ?
B2 B1 B7 B11 101.2(4) . . . . ?
B2 B3 B4 C1 -32.5(3) . . . . ?
B2 B3 B4 B5 0.6(5) . . . . ?
B2 B3 B4 B9 101.1(4) . . . . ?
B2 B3 B4 B10 64.0(4) . . . . ?
B2 B3 B8 B7 -37.4(3) . . . . ?
B2 B3 B8 B9 -137.3(4) . . . . ?
B2 B3 B8 B11 -99.6(4) . . . . ?
B2 B3 B9 B4 -100.6(4) . . . . ?
B2 B3 B9 B8 38.2(4) . . . . ?
B2 B3 B9 B10 -63.6(4) . . . . ?
B2 B3 B9 B11 -0.2(5) . . . . ?
B2 B7 B8 B3 37.7(3) . . . . ?
B2 B7 B8 B9 100.5(4) . . . . ?
B2 B7 B8 B11 137.4(4) . . . . ?
B2 B7 B11 O1 -142.4(4) . . . . ?
B2 B7 B11 B6 101.1(4) . . . . ?
B2 B7 B11 B8 -38.0(4) . . . . ?
B2 B7 B11 B9 -0.5(5) . . . . ?
B2 B7 B11 B10 63.1(5) . . . . ?
B2 B8 B9 B3 -38.0(3) . . . . ?
B2 B8 B9 B4 -1.4(4) . . . . ?
B2 B8 B9 B10 62.3(4) . . . . ?
B2 B8 B9 B11 99.2(4) . . . . ?
B2 B8 B11 O1 157.0(3) . . . . ?
B2 B8 B11 B6 0.3(4) . . . . ?
B2 B8 B11 B7 37.4(3) . . . . ?
B2 B8 B11 B9 -100.7(4) . . . . ?
B2 B8 B11 B10 -64.0(4) . . . . ?
C3 C4 C5 C6 59.2(4) . . . . ?
C3 C4 C11 O2 -90.9(4) . . . . ?
C3 C4 C11 O3 86.1(4) . . . . ?
B3 C1 B1 B2 -36.7(4) . . . . ?
B3 C1 B1 B5 106.6(4) . . . . ?
B3 C1 B1 B6 66.3(5) . . . . ?
B3 C1 B1 B7 3.0(5) . . . . ?
B3 C1 B2 B1 142.4(4) . . . . ?
B3 C1 B2 B7 102.8(4) . . . . ?
B3 C1 B2 B8 39.7(3) . . . . ?
B3 C1 B4 B5 -143.0(4) . . . . ?
B3 C1 B4 B9 -40.6(3) . . . . ?
B3 C1 B4 B10 -103.1(4) . . . . ?
B3 C1 B5 B1 -106.4(4) . . . . ?
B3 C1 B5 B4 36.1(4) . . . . ?
B3 C1 B5 B6 -66.7(4) . . . . ?
B3 C1 B5 B10 -3.9(5) . . . . ?
B3 B2 B7 B1 100.6(4) . . . . ?
B3 B2 B7 B6 63.5(5) . . . . ?
B3 B2 B7 B8 -37.9(4) . . . . ?
B3 B2 B7 B11 0.4(5) . . . . ?
B3 B2 B8 B7 137.5(4) . . . . ?
B3 B2 B8 B9 37.8(3) . . . . ?
B3 B2 B8 B11 100.2(4) . . . . ?
B3 B4 B5 C1 -33.1(3) . . . . ?
B3 B4 B5 B1 -0.2(5) . . . . ?
B3 B4 B5 B6 62.5(5) . . . . ?
B3 B4 B5 B10 100.9(4) . . . . ?
B3 B4 B9 B8 -36.6(3) . . . . ?
B3 B4 B9 B10 -138.7(3) . . . . ?
B3 B4 B9 B11 -100.5(3) . . . . ?
B3 B4 B10 B5 -101.6(4) . . . . ?
B3 B4 B10 B6 -63.7(4) . . . . ?
B3 B4 B10 B9 37.1(3) . . . . ?
B3 B4 B10 B11 -1.0(4) . . . . ?
B3 B8 B9 B4 36.6(3) . . . . ?
B3 B8 B9 B10 100.3(4) . . . . ?
B3 B8 B9 B11 137.2(4) . . . . ?
B3 B8 B11 O1 -140.1(3) . . . . ?
B3 B8 B11 B6 63.2(4) . . . . ?
B3 B8 B11 B7 100.3(4) . . . . ?
B3 B8 B11 B9 -37.8(3) . . . . ?
B3 B8 B11 B10 -1.1(4) . . . . ?
B3 B9 B10 B4 -36.8(3) . . . . ?
B3 B9 B10 B5 0.4(4) . . . . ?
B3 B9 B10 B6 63.6(4) . . . . ?
B3 B9 B10 B11 100.3(3) . . . . ?
B3 B9 B11 O1 148.3(3) . . . . ?
B3 B9 B11 B6 -63.8(4) . . . . ?
B3 B9 B11 B7 0.4(5) . . . . ?
B3 B9 B11 B8 38.0(3) . . . . ?
B3 B9 B11 B10 -101.1(4) . . . . ?
C4 C5 C6 N1 -54.5(4) . . . . ?
C4 C5 C6 C9 69.1(4) . . . . ?
C4 C5 C6 C10 -169.2(3) . . . . ?
B4 C1 B1 B2 -106.4(4) . . . . ?
B4 C1 B1 B5 36.8(4) . . . . ?
B4 C1 B1 B6 -3.4(5) . . . . ?
B4 C1 B1 B7 -66.7(5) . . . . ?
B4 C1 B2 B1 106.6(4) . . . . ?
B4 C1 B2 B3 -35.8(4) . . . . ?
B4 C1 B2 B7 67.0(4) . . . . ?
B4 C1 B2 B8 3.9(5) . . . . ?
B4 C1 B3 B2 143.2(4) . . . . ?
B4 C1 B3 B8 103.4(4) . . . . ?
B4 C1 B3 B9 40.4(3) . . . . ?
B4 C1 B5 B1 -142.4(4) . . . . ?
B4 C1 B5 B6 -102.7(4) . . . . ?
B4 C1 B5 B10 -40.0(3) . . . . ?
B4 B3 B8 B2 100.1(4) . . . . ?
B4 B3 B8 B7 62.7(4) . . . . ?
B4 B3 B8 B9 -37.2(3) . . . . ?
B4 B3 B8 B11 0.5(4) . . . . ?
B4 B3 B9 B8 138.8(4) . . . . ?
B4 B3 B9 B10 37.0(3) . . . . ?
B4 B3 B9 B11 100.4(4) . . . . ?
B4 B5 B6 B1 -99.6(4) . . . . ?
B4 B5 B6 B7 -62.2(4) . . . . ?
B4 B5 B6 B10 38.1(4) . . . . ?
B4 B5 B6 B11 0.8(5) . . . . ?
B4 B5 B10 B6 -137.3(4) . . . . ?
B4 B5 B10 B9 -36.9(3) . . . . ?
B4 B5 B10 B11 -100.2(4) . . . . ?
B4 B9 B10 B5 37.1(3) . . . . ?
B4 B9 B10 B6 100.3(4) . . . . ?
B4 B9 B10 B11 137.1(3) . . . . ?
B4 B9 B11 O1 -148.9(3) . . . . ?
B4 B9 B11 B6 -0.9(4) . . . . ?
B4 B9 B11 B7 63.2(4) . . . . ?
B4 B9 B11 B8 100.8(4) . . . . ?
B4 B9 B11 B10 -38.3(3) . . . . ?
B4 B10 B11 O1 140.2(4) . . . . ?
B4 B10 B11 B6 -100.7(4) . . . . ?
B4 B10 B11 B7 -62.6(4) . . . . ?
B4 B10 B11 B8 1.3(4) . . . . ?
B4 B10 B11 B9 38.0(3) . . . . ?
C5 C4 C11 O2 150.0(3) . . . . ?
C5 C4 C11 O3 -33.1(5) . . . . ?
B5 C1 B1 B2 -143.2(4) . . . . ?
B5 C1 B1 B6 -40.2(4) . . . . ?
B5 C1 B1 B7 -103.5(4) . . . . ?
B5 C1 B2 B1 36.0(4) . . . . ?
B5 C1 B2 B3 -106.4(4) . . . . ?
B5 C1 B2 B7 -3.6(5) . . . . ?
B5 C1 B2 B8 -66.7(4) . . . . ?
B5 C1 B3 B2 106.9(4) . . . . ?
B5 C1 B3 B4 -36.3(4) . . . . ?
B5 C1 B3 B8 67.1(4) . . . . ?
B5 C1 B3 B9 4.1(5) . . . . ?
B5 C1 B4 B3 143.0(4) . . . . ?
B5 C1 B4 B9 102.4(4) . . . . ?
B5 C1 B4 B10 39.9(3) . . . . ?
B5 B1 B2 C1 -32.6(3) . . . . ?
B5 B1 B2 B3 0.7(5) . . . . ?
B5 B1 B2 B7 101.6(4) . . . . ?
B5 B1 B2 B8 64.0(4) . . . . ?
B5 B1 B6 B7 -137.9(4) . . . . ?
B5 B1 B6 B10 -37.5(4) . . . . ?
B5 B1 B6 B11 -100.7(4) . . . . ?
B5 B1 B7 B2 -100.5(4) . . . . ?
B5 B1 B7 B6 37.9(3) . . . . ?
B5 B1 B7 B8 -63.3(5) . . . . ?
B5 B1 B7 B11 0.7(5) . . . . ?
B5 B4 B9 B3 101.9(4) . . . . ?
B5 B4 B9 B8 65.3(4) . . . . ?
B5 B4 B9 B10 -36.8(3) . . . . ?
B5 B4 B9 B11 1.4(5) . . . . ?
B5 B4 B10 B6 37.9(3) . . . . ?
B5 B4 B10 B9 138.7(4) . . . . ?
B5 B4 B10 B11 100.6(4) . . . . ?
B5 B6 B7 B1 -37.7(3) . . . . ?
B5 B6 B7 B2 -0.1(4) . . . . ?
B5 B6 B7 B8 63.4(4) . . . . ?
B5 B6 B7 B11 100.4(3) . . . . ?
B5 B6 B10 B4 -38.1(4) . . . . ?
B5 B6 B10 B9 -101.2(4) . . . . ?
B5 B6 B10 B11 -138.1(4) . . . . ?
B5 B6 B11 O1 142.2(4) . . . . ?
B5 B6 B11 B7 -100.7(4) . . . . ?
B5 B6 B11 B8 -63.8(4) . . . . ?
B5 B6 B11 B9 0.1(5) . . . . ?
B5 B6 B11 B10 37.2(3) . . . . ?
B5 B10 B11 O1 -156.4(3) . . . . ?
B5 B10 B11 B6 -37.2(3) . . . . ?
B5 B10 B11 B7 0.8(5) . . . . ?
B5 B10 B11 B8 64.7(4) . . . . ?
B5 B10 B11 B9 101.4(4) . . . . ?
C6 N1 C2 C3 -51.5(4) . . . . ?
C6 N1 C2 C7 73.1(4) . . . . ?
C6 N1 C2 C8 -167.5(3) . . . . ?
B6 B1 B2 C1 -96.3(4) . . . . ?
B6 B1 B2 B3 -63.1(4) . . . . ?
B6 B1 B2 B7 37.9(3) . . . . ?
B6 B1 B2 B8 0.3(5) . . . . ?
B6 B1 B5 C1 134.0(4) . . . . ?
B6 B1 B5 B4 101.3(4) . . . . ?
B6 B1 B5 B10 38.0(3) . . . . ?
B6 B1 B7 B2 -138.3(3) . . . . ?
B6 B1 B7 B8 -101.1(3) . . . . ?
B6 B1 B7 B11 -37.1(3) . . . . ?
B6 B5 B10 B4 137.3(4) . . . . ?
B6 B5 B10 B9 100.5(4) . . . . ?
B6 B5 B10 B11 37.1(3) . . . . ?
B6 B7 B8 B2 -100.7(4) . . . . ?
B6 B7 B8 B3 -63.0(4) . . . . ?
B6 B7 B8 B9 -0.3(4) . . . . ?
B6 B7 B8 B11 36.6(3) . . . . ?
B6 B7 B11 O1 116.5(5) . . . . ?
B6 B7 B11 B8 -139.1(3) . . . . ?
B6 B7 B11 B9 -101.6(4) . . . . ?
B6 B7 B11 B10 -38.0(3) . . . . ?
B6 B10 B11 O1 -119.2(4) . . . . ?
B6 B10 B11 B7 38.0(3) . . . . ?
B6 B10 B11 B8 101.9(3) . . . . ?
B6 B10 B11 B9 138.7(4) . . . . ?
C7 C2 C3 C4 -68.9(4) . . . . ?
B7 B1 B2 C1 -134.2(3) . . . . ?
B7 B1 B2 B3 -101.0(4) . . . . ?
B7 B1 B2 B8 -37.6(3) . . . . ?
B7 B1 B5 C1 95.7(4) . . . . ?
B7 B1 B5 B4 63.0(4) . . . . ?
B7 B1 B5 B6 -38.3(3) . . . . ?
B7 B1 B5 B10 -0.2(5) . . . . ?
B7 B1 B6 B5 137.9(4) . . . . ?
B7 B1 B6 B10 100.4(4) . . . . ?
B7 B1 B6 B11 37.2(3) . . . . ?
B7 B2 B3 C1 -96.1(4) . . . . ?
B7 B2 B3 B4 -63.7(5) . . . . ?
B7 B2 B3 B8 38.4(4) . . . . ?
B7 B2 B3 B9 -0.1(5) . . . . ?
B7 B2 B8 B3 -137.5(4) . . . . ?
B7 B2 B8 B9 -99.7(4) . . . . ?
B7 B2 B8 B11 -37.3(3) . . . . ?
B7 B6 B10 B4 62.6(4) . . . . ?
B7 B6 B10 B5 100.7(4) . . . . ?
B7 B6 B10 B9 -0.5(4) . . . . ?
B7 B6 B10 B11 -37.4(3) . . . . ?
B7 B6 B11 O1 -117.0(4) . . . . ?
B7 B6 B11 B8 37.0(3) . . . . ?
B7 B6 B11 B9 100.8(3) . . . . ?
B7 B6 B11 B10 137.9(4) . . . . ?
B7 B8 B9 B3 -100.3(4) . . . . ?
B7 B8 B9 B4 -63.7(4) . . . . ?
B7 B8 B9 B10 0.0(5) . . . . ?
B7 B8 B9 B11 36.8(3) . . . . ?
B7 B8 B11 O1 119.6(4) . . . . ?
B7 B8 B11 B6 -37.1(3) . . . . ?
B7 B8 B11 B9 -138.1(4) . . . . ?
B7 B8 B11 B10 -101.4(3) . . . . ?
C8 C2 C3 C4 169.5(3) . . . . ?
B8 B2 B3 C1 -134.5(4) . . . . ?
B8 B2 B3 B4 -102.1(4) . . . . ?
B8 B2 B3 B9 -38.5(4) . . . . ?
B8 B2 B7 B1 138.5(4) . . . . ?
B8 B2 B7 B6 101.4(4) . . . . ?
B8 B2 B7 B11 38.3(3) . . . . ?
B8 B3 B4 C1 -96.2(4) . . . . ?
B8 B3 B4 B5 -63.1(4) . . . . ?
B8 B3 B4 B9 37.4(3) . . . . ?
B8 B3 B4 B10 0.3(5) . . . . ?
B8 B3 B9 B4 -138.8(4) . . . . ?
B8 B3 B9 B10 -101.9(3) . . . . ?
B8 B3 B9 B11 -38.4(3) . . . . ?
B8 B7 B11 O1 -104.4(5) . . . . ?
B8 B7 B11 B6 139.1(3) . . . . ?
B8 B7 B11 B9 37.5(3) . . . . ?
B8 B7 B11 B10 101.1(4) . . . . ?
B8 B9 B10 B4 -100.0(4) . . . . ?
B8 B9 B10 B5 -62.9(4) . . . . ?
B8 B9 B10 B6 0.3(5) . . . . ?
B8 B9 B10 B11 37.1(3) . . . . ?
B8 B9 B11 O1 110.3(4) . . . . ?
B8 B9 B11 B6 -101.8(4) . . . . ?
B8 B9 B11 B7 -37.6(3) . . . . ?
B8 B9 B11 B10 -139.1(4) . . . . ?
B9 B3 B4 C1 -133.6(3) . . . . ?
B9 B3 B4 B5 -100.5(4) . . . . ?
B9 B3 B4 B10 -37.1(3) . . . . ?
B9 B3 B8 B2 137.3(4) . . . . ?
B9 B3 B8 B7 99.9(4) . . . . ?
B9 B3 B8 B11 37.7(3) . . . . ?
B9 B4 B5 C1 -97.0(4) . . . . ?
B9 B4 B5 B1 -64.1(4) . . . . ?
B9 B4 B5 B6 -1.4(5) . . . . ?
B9 B4 B5 B10 37.0(3) . . . . ?
B9 B4 B10 B5 -138.7(4) . . . . ?
B9 B4 B10 B6 -100.8(4) . . . . ?
B9 B4 B10 B11 -38.1(3) . . . . ?
B9 B8 B11 O1 -102.3(4) . . . . ?
B9 B8 B11 B6 101.0(3) . . . . ?
B9 B8 B11 B7 138.1(4) . . . . ?
B9 B8 B11 B10 36.7(3) . . . . ?
B9 B10 B11 O1 102.2(4) . . . . ?
B9 B10 B11 B6 -138.7(4) . . . . ?
B9 B10 B11 B7 -100.6(4) . . . . ?
B9 B10 B11 B8 -36.7(3) . . . . ?
B10 B4 B5 C1 -134.0(4) . . . . ?
B10 B4 B5 B1 -101.1(4) . . . . ?
B10 B4 B5 B6 -38.4(3) . . . . ?
B10 B4 B9 B3 138.7(3) . . . . ?
B10 B4 B9 B8 102.1(3) . . . . ?
B10 B4 B9 B11 38.3(3) . . . . ?
B10 B5 B6 B1 -137.7(4) . . . . ?
B10 B5 B6 B7 -100.4(4) . . . . ?
B10 B5 B6 B11 -37.3(3) . . . . ?
B10 B6 B7 B1 -100.6(4) . . . . ?
B10 B6 B7 B2 -63.0(4) . . . . ?
B10 B6 B7 B8 0.5(4) . . . . ?
B10 B6 B7 B11 37.5(3) . . . . ?
B10 B6 B11 O1 105.1(4) . . . . ?
B10 B6 B11 B7 -137.9(4) . . . . ?
B10 B6 B11 B8 -100.9(3) . . . . ?
B10 B6 B11 B9 -37.1(3) . . . . ?
B10 B9 B11 O1 -110.6(4) . . . . ?
B10 B9 B11 B6 37.3(3) . . . . ?
B10 B9 B11 B7 101.5(4) . . . . ?
B10 B9 B11 B8 139.1(4) . . . . ?
C11 C4 C5 C6 177.2(3) . . . . ?
B11 O1 N1 C2 -115.5(3) . . . . ?
B11 O1 N1 C6 115.3(3) . . . . ?
B11 B6 B7 B1 -138.1(3) . . . . ?
B11 B6 B7 B2 -100.5(3) . . . . ?
B11 B6 B7 B8 -37.0(3) . . . . ?
B11 B6 B10 B4 100.0(4) . . . . ?
B11 B6 B10 B5 138.1(4) . . . . ?
B11 B6 B10 B9 36.9(3) . . . . ?
B11 B7 B8 B2 -137.4(4) . . . . ?
B11 B7 B8 B3 -99.6(4) . . . . ?
B11 B7 B8 B9 -36.9(3) . . . . ?
B11 B8 B9 B3 -137.2(4) . . . . ?
B11 B8 B9 B4 -100.6(4) . . . . ?
B11 B8 B9 B10 -36.9(3) . . . . ?
B11 B9 B10 B4 -137.1(3) . . . . ?
B11 B9 B10 B5 -100.0(3) . . . . ?
B11 B9 B10 B6 -36.8(3) . . . . ?
N2 C12 C13 C14 -54.0(4) . . . . ?
O4 N2 C12 C13 178.3(3) . . . . ?
O4 N2 C12 C17 -65.5(3) . . . . ?
O4 N2 C12 C18 54.3(3) . . . . ?
O4 N2 C16 C15 -177.3(2) . . . . ?
O4 N2 C16 C19 -54.2(3) . . . . ?
O4 N2 C16 C20 65.7(3) . . . . ?
C12 N2 C16 C15 -51.1(4) . . . . ?
C12 N2 C16 C19 72.0(4) . . . . ?
C12 N2 C16 C20 -168.1(3) . . . . ?
C12 C13 C14 C15 60.4(4) . . . . ?
C12 C13 C14 C21 -177.3(3) . . . . ?
C13 C14 C15 C16 -59.3(4) . . . . ?
C13 C14 C21 O5 -25.1(5) . . . . ?
C13 C14 C21 O6 154.1(3) . . . . ?
C14 C15 C16 N2 52.4(4) . . . . ?
C14 C15 C16 C19 -70.6(4) . . . . ?
C14 C15 C16 C20 167.6(3) . . . . ?
C15 C14 C21 O5 96.8(4) . . . . ?
C15 C14 C21 O6 -84.0(4) . . . . ?
C16 N2 C12 C13 51.8(4) . . . . ?
C16 N2 C12 C17 167.9(3) . . . . ?
C16 N2 C12 C18 -72.3(4) . . . . ?
C17 C12 C13 C14 -168.2(3) . . . . ?
C18 C12 C13 C14 69.8(4) . . . . ?
C21 C14 C15 C16 177.0(3) . . . . ?
